data_4023277
loop_
_publ_author_name
'Andrew DeAngelis'
'Patricia Panne'
'Glenn P. A. Yap'
'Joseph M. Fox'

_publ_section_title
;
 Rh-Catalyzed Formation of Dioxolanes from \a-Alkyl Diazoesters:
 Diastereoselective Cycloadditions of Carbonyl Ylides with Selectivity
 over \b-Hydride Elimination
;
_journal_name_full 'Journal of Organic Chemistry'
_journal_page_first 1435
_journal_page_last 1439
_journal_paper_doi 10.1021/jo702308f
_journal_volume 73
_journal_year 2008
_chemical_formula_sum 'C24 H22 O4'
_chemical_formula_weight 374.42
_chemical_name_systematic
; 
 ? 
;
_space_group_IT_number 2
_symmetry_cell_setting triclinic
_symmetry_space_group_name_Hall '-P 1'
_symmetry_space_group_name_H-M 'P -1'
_atom_sites_solution_hydrogens geom
_atom_sites_solution_primary direct
_atom_sites_solution_secondary difmap
_audit_creation_method SHELXL-97
_cell_angle_alpha 70.833(4)
_cell_angle_beta 82.474(4)
_cell_angle_gamma 86.437(4)
_cell_formula_units_Z 4
_cell_length_a 11.035(3)
_cell_length_b 12.040(3)
_cell_length_c 16.164(4)
_cell_measurement_reflns_used 949
_cell_measurement_temperature 120(2)
_cell_measurement_theta_max 27.96
_cell_measurement_theta_min 2.42
_cell_volume 2010.7(9)
_computing_cell_refinement 'SAINT (Bruker, 2002)'
_computing_data_collection 'SMART (Bruker, 2002)'
_computing_data_reduction SAINT
_computing_molecular_graphics 'SHELXTL (Sheldrick, 2001)'
_computing_publication_material SHELXTL
_computing_structure_refinement 'SHELXL-97 (Sheldrick, 1997)'
_computing_structure_solution 'SHELXS-97 (Sheldrick, 1990)'
_diffrn_ambient_temperature 120(2)
_diffrn_detector_area_resol_mean 836.6
_diffrn_measured_fraction_theta_full 0.995
_diffrn_measured_fraction_theta_max 0.896
_diffrn_measurement_device_type 'Bruker AXS APEX diffractometer'
_diffrn_measurement_method \w
_diffrn_radiation_monochromator graphite
_diffrn_radiation_source 'fine-focus sealed tube'
_diffrn_radiation_type MoK\a
_diffrn_radiation_wavelength 0.71073
_diffrn_reflns_av_R_equivalents 0.0194
_diffrn_reflns_av_sigmaI/netI 0.0243
_diffrn_reflns_limit_h_max 14
_diffrn_reflns_limit_h_min -14
_diffrn_reflns_limit_k_max 15
_diffrn_reflns_limit_k_min -15
_diffrn_reflns_limit_l_max 21
_diffrn_reflns_limit_l_min -20
_diffrn_reflns_number 21642
_diffrn_reflns_theta_full 25.00
_diffrn_reflns_theta_max 28.11
_diffrn_reflns_theta_min 2.16
_diffrn_standards_decay_% 1
_diffrn_standards_interval_count 0
_diffrn_standards_interval_time 0
_diffrn_standards_number 0
_exptl_absorpt_coefficient_mu 0.083
_exptl_absorpt_correction_T_max 0.9781
_exptl_absorpt_correction_T_min 0.8984
_exptl_absorpt_correction_type multi-scan
_exptl_absorpt_process_details 'SADABS (Sheldrick, 2003)'
_exptl_crystal_colour colourless
_exptl_crystal_density_diffrn 1.237
_exptl_crystal_density_method 'not measured'
_exptl_crystal_description block
_exptl_crystal_F_000 792
_exptl_crystal_size_max 0.459
_exptl_crystal_size_mid 0.421
_exptl_crystal_size_min 0.266
_refine_diff_density_max 0.448
_refine_diff_density_min -0.459
_refine_diff_density_rms 0.041
_refine_ls_extinction_method none
_refine_ls_goodness_of_fit_ref 1.042
_refine_ls_hydrogen_treatment mixed
_refine_ls_matrix_type full
_refine_ls_number_parameters 529
_refine_ls_number_reflns 8792
_refine_ls_number_restraints 3
_refine_ls_restrained_S_all 1.042
_refine_ls_R_factor_all 0.0528
_refine_ls_R_factor_gt 0.0432
_refine_ls_shift/su_max 0.001
_refine_ls_shift/su_mean 0.000
_refine_ls_structure_factor_coef Fsqd
_refine_ls_weighting_details 'calc w=1/[\s^2^(Fo^2^)+(0.0732P)^2^+0.3736P] where P=(Fo^2^+2Fc^2^)/3'
_refine_ls_weighting_scheme calc
_refine_ls_wR_factor_gt 0.1181
_refine_ls_wR_factor_ref 0.1254
_reflns_number_gt 7277
_reflns_number_total 8792
_reflns_threshold_expression >2sigma(I)
_cod_data_source_file jo702308f-File002.cif
_cod_data_source_block joef052
_cod_depositor_comments
;
The following automatic conversions were performed:
'_symmetry_cell_setting' value 'Triclinic' changed to 'triclinic'
according to '/home/saulius/struct/CIF-dictionaries/cif_core.dic'
dictionary named 'cif_core.dic' version 2.4.1 from 2010-06-29.

Automatic conversion script
Id: cif_fix_enum 1527 2010-12-29 10:47:43Z saulius 
;
_cod_database_code 4023277

loop_
_symmetry_equiv_pos_as_xyz
'x, y, z'
'-x, -y, -z'

loop_
_atom_site_label
_atom_site_type_symbol
_atom_site_fract_x
_atom_site_fract_y
_atom_site_fract_z
_atom_site_U_iso_or_equiv
_atom_site_adp_type
_atom_site_occupancy
_atom_site_symmetry_multiplicity
_atom_site_calc_flag
_atom_site_refinement_flags
_atom_site_disorder_assembly
_atom_site_disorder_group
C1 C 0.58102(12) 1.22516(11) 0.06223(8) 0.0254(3) Uani 1 1 d . . .
C2 C 0.59217(13) 1.34770(11) 0.03077(9) 0.0307(3) Uani 1 1 d . . .
H2A H 0.5392 1.3947 -0.0095 0.037 Uiso 1 1 calc R . .
C3 C 0.67972(14) 1.40023(12) 0.05806(9) 0.0332(3) Uani 1 1 d . . .
H3A H 0.6853 1.4835 0.0378 0.040 Uiso 1 1 calc R . .
C4 C 0.76008(13) 1.33203(12) 0.11510(9) 0.0326(3) Uani 1 1 d . . .
H4A H 0.8213 1.3687 0.1328 0.039 Uiso 1 1 calc R . .
C5 C 0.75083(12) 1.21070(11) 0.14613(9) 0.0286(3) Uani 1 1 d . . .
H5A H 0.8061 1.1642 0.1847 0.034 Uiso 1 1 calc R . .
C6 C 0.66102(11) 1.15685(10) 0.12102(8) 0.0241(3) Uani 1 1 d . . .
C7 C 0.48905(13) 1.16997(11) 0.03443(9) 0.0292(3) Uani 1 1 d . . .
C8 C 0.41517(14) 1.12132(13) 0.01215(10) 0.0361(3) Uani 1 1 d . . .
H8 H 0.3591(16) 1.0852(15) -0.0096(11) 0.043 Uiso 1 1 d . . .
C9 C 0.64944(12) 1.02562(11) 0.15701(8) 0.0247(3) Uani 1 1 d . . .
H9A H 0.5641 1.0029 0.1563 0.030 Uiso 1 1 calc R . .
C10 C 0.87637(12) 0.68117(11) 0.14463(9) 0.0271(3) Uani 1 1 d . . .
C11 C 0.99040(13) 0.63416(12) 0.12206(10) 0.0334(3) Uani 1 1 d . . .
H11A H 0.9987 0.5525 0.1295 0.040 Uiso 1 1 calc R . .
C12 C 1.09077(13) 0.70518(13) 0.08914(10) 0.0358(3) Uani 1 1 d . . .
H12A H 1.1678 0.6723 0.0745 0.043 Uiso 1 1 calc R . .
C13 C 1.07913(12) 0.82454(13) 0.07739(10) 0.0343(3) Uani 1 1 d . . .
H13A H 1.1478 0.8738 0.0535 0.041 Uiso 1 1 calc R . .
C14 C 0.96688(12) 0.87220(11) 0.10060(9) 0.0284(3) Uani 1 1 d . . .
H14A H 0.9596 0.9538 0.0932 0.034 Uiso 1 1 calc R . .
C15 C 0.86528(11) 0.80164(11) 0.13449(8) 0.0240(3) Uani 1 1 d . . .
C16 C 0.77134(12) 0.60689(11) 0.17807(9) 0.0293(3) Uani 1 1 d . . .
C17 C 0.68232(14) 0.54880(12) 0.20397(10) 0.0343(3) Uani 1 1 d . . .
H17 H 0.6106(16) 0.5057(15) 0.2230(11) 0.041 Uiso 1 1 d . . .
C18 C 0.74495(11) 0.85292(10) 0.16249(8) 0.0216(2) Uani 1 1 d . . .
H18A H 0.6767 0.8066 0.1560 0.026 Uiso 1 1 calc R . .
C19 C 0.72668(11) 0.86380(10) 0.25786(8) 0.0233(3) Uani 1 1 d . . .
C20 C 0.63346(12) 0.77718(11) 0.31967(8) 0.0269(3) Uani 1 1 d . . .
H20A H 0.5559 0.7888 0.2930 0.032 Uiso 1 1 calc R . .
H20B H 0.6638 0.6961 0.3258 0.032 Uiso 1 1 calc R . .
C21 C 0.60819(15) 0.79040(15) 0.41081(9) 0.0406(4) Uani 1 1 d . . .
H21A H 0.5465 0.7339 0.4470 0.061 Uiso 1 1 calc R . .
H21B H 0.5780 0.8705 0.4053 0.061 Uiso 1 1 calc R . .
H21C H 0.6838 0.7753 0.4388 0.061 Uiso 1 1 calc R . .
C22 C 0.84940(13) 0.85258(13) 0.29485(9) 0.0336(3) Uani 1 1 d . A .
C23 C 1.0029(2) 0.7028(3) 0.35452(17) 0.0429(6) Uani 0.651(3) 1 d PD A 1
H23A H 1.0646 0.7611 0.3187 0.051 Uiso 0.651(3) 1 calc PR A 1
H23B H 1.0272 0.6251 0.3482 0.051 Uiso 0.651(3) 1 calc PR A 1
C24 C 0.9903(2) 0.6965(3) 0.44992(17) 0.0547(7) Uani 0.651(3) 1 d PD A 1
H24A H 1.0678 0.6689 0.4740 0.082 Uiso 0.651(3) 1 calc PR A 1
H24B H 0.9255 0.6418 0.4834 0.082 Uiso 0.651(3) 1 calc PR A 1
H24C H 0.9692 0.7748 0.4544 0.082 Uiso 0.651(3) 1 calc PR A 1
C23' C 0.9854(5) 0.7359(6) 0.3817(4) 0.0429(6) Uani 0.349(3) 1 d PD A 2
H23C H 1.0628 0.7619 0.3433 0.051 Uiso 0.349(3) 1 calc PR A 2
H23D H 0.9661 0.7857 0.4200 0.051 Uiso 0.349(3) 1 calc PR A 2
C24' C 0.9923(4) 0.6086(5) 0.4351(3) 0.0547(7) Uani 0.349(3) 1 d PD A 2
H24D H 1.0663 0.5931 0.4651 0.082 Uiso 0.349(3) 1 calc PR A 2
H24E H 0.9952 0.5607 0.3962 0.082 Uiso 0.349(3) 1 calc PR A 2
H24F H 0.9201 0.5885 0.4790 0.082 Uiso 0.349(3) 1 calc PR A 2
C25 C 0.32341(11) 0.67241(11) 0.37521(9) 0.0278(3) Uani 1 1 d . . .
C26 C 0.30598(12) 0.79450(12) 0.34883(10) 0.0345(3) Uani 1 1 d . . .
H26A H 0.2877 0.8327 0.3920 0.041 Uiso 1 1 calc R . .
C27 C 0.31521(13) 0.86010(12) 0.26012(11) 0.0380(3) Uani 1 1 d . . .
H27A H 0.3037 0.9431 0.2427 0.046 Uiso 1 1 calc R . .
C28 C 0.34130(13) 0.80474(12) 0.19675(10) 0.0368(3) Uani 1 1 d . . .
H28A H 0.3491 0.8500 0.1359 0.044 Uiso 1 1 calc R . .
C29 C 0.35597(13) 0.68338(12) 0.22205(9) 0.0325(3) Uani 1 1 d . . .
H29A H 0.3720 0.6457 0.1784 0.039 Uiso 1 1 calc R . .
C30 C 0.34731(11) 0.61647(11) 0.31079(9) 0.0266(3) Uani 1 1 d . . .
C31 C 0.31576(13) 0.60666(12) 0.46785(10) 0.0330(3) Uani 1 1 d . . .
C32 C 0.30739(16) 0.55528(15) 0.54475(11) 0.0440(4) Uani 1 1 d . . .
H32 H 0.2988(17) 0.5136(16) 0.6054(13) 0.053 Uiso 1 1 d . . .
C33 C 0.35897(11) 0.48434(11) 0.33994(8) 0.0259(3) Uani 1 1 d . . .
H33A H 0.4076 0.4559 0.3913 0.031 Uiso 1 1 calc R . .
C34 C 0.11921(12) 0.14806(12) 0.39143(8) 0.0277(3) Uani 1 1 d . . .
C35 C 0.00770(13) 0.10295(13) 0.38586(9) 0.0355(3) Uani 1 1 d . . .
H35A H -0.0042 0.0204 0.4075 0.043 Uiso 1 1 calc R . .
C36 C -0.08505(13) 0.17797(14) 0.34899(10) 0.0397(3) Uani 1 1 d . . .
H36A H -0.1604 0.1468 0.3453 0.048 Uiso 1 1 calc R . .
C37 C -0.06846(13) 0.29839(14) 0.31740(10) 0.0379(3) Uani 1 1 d . . .
H37A H -0.1330 0.3497 0.2932 0.046 Uiso 1 1 calc R . .
C38 C 0.04263(12) 0.34435(12) 0.32110(9) 0.0306(3) Uani 1 1 d . . .
H38A H 0.0538 0.4269 0.2987 0.037 Uiso 1 1 calc R . .
C39 C 0.13732(11) 0.27006(11) 0.35734(8) 0.0254(3) Uani 1 1 d . . .
C40 C 0.21310(13) 0.06914(11) 0.43308(9) 0.0304(3) Uani 1 1 d . . .
C41 C 0.28897(15) 0.00388(13) 0.46974(10) 0.0394(3) Uani 1 1 d . . .
H41 H 0.3498(17) -0.0469(16) 0.4996(12) 0.047 Uiso 1 1 d . . .
C42 C 0.25871(11) 0.31900(10) 0.35930(8) 0.0235(3) Uani 1 1 d . . .
H42A H 0.2964 0.2678 0.4122 0.028 Uiso 1 1 calc R . .
C43 C 0.35407(11) 0.33814(10) 0.27521(8) 0.0233(3) Uani 1 1 d . . .
C44 C 0.44750(12) 0.23787(11) 0.27910(8) 0.0272(3) Uani 1 1 d . . .
H44A H 0.4030 0.1652 0.2878 0.033 Uiso 1 1 calc R . .
H44B H 0.4988 0.2564 0.2214 0.033 Uiso 1 1 calc R . .
C45 C 0.53131(13) 0.21324(13) 0.35125(9) 0.0344(3) Uani 1 1 d . . .
H45A H 0.5922 0.1526 0.3456 0.052 Uiso 1 1 calc R . .
H45B H 0.4827 0.1858 0.4092 0.052 Uiso 1 1 calc R . .
H45C H 0.5729 0.2855 0.3454 0.052 Uiso 1 1 calc R . .
C46 C 0.28736(11) 0.36665(11) 0.19265(8) 0.0255(3) Uani 1 1 d . . .
C47 C 0.17622(14) 0.28325(13) 0.11199(9) 0.0356(3) Uani 1 1 d . . .
H47A H 0.2268 0.3080 0.0540 0.043 Uiso 1 1 calc R . .
H47B H 0.1123 0.3445 0.1126 0.043 Uiso 1 1 calc R . .
C48 C 0.11844(14) 0.16774(14) 0.12706(10) 0.0403(3) Uani 1 1 d . . .
H48A H 0.0664 0.1757 0.0806 0.061 Uiso 1 1 calc R . .
H48B H 0.0687 0.1440 0.1846 0.061 Uiso 1 1 calc R . .
H48C H 0.1824 0.1079 0.1257 0.061 Uiso 1 1 calc R . .
O1 O 0.73370(8) 0.97213(7) 0.10677(5) 0.02260(19) Uani 1 1 d . . .
O2 O 0.68279(10) 0.98184(8) 0.24342(6) 0.0335(2) Uani 1 1 d . . .
O3 O 0.90882(11) 0.93386(11) 0.29252(8) 0.0507(3) Uani 1 1 d . . .
O4 O 0.88043(10) 0.73917(10) 0.32716(8) 0.0502(3) Uani 1 1 d D . .
O5 O 0.24133(8) 0.43531(8) 0.36419(6) 0.0268(2) Uani 1 1 d . . .
O6 O 0.41438(8) 0.44242(8) 0.27042(6) 0.0278(2) Uani 1 1 d . . .
O7 O 0.26687(10) 0.46419(8) 0.14533(6) 0.0381(2) Uani 1 1 d . . .
O8 O 0.25221(8) 0.26806(8) 0.18249(6) 0.0291(2) Uani 1 1 d . . .

loop_
_atom_site_aniso_label
_atom_site_aniso_U_11
_atom_site_aniso_U_22
_atom_site_aniso_U_33
_atom_site_aniso_U_23
_atom_site_aniso_U_13
_atom_site_aniso_U_12
C1 0.0301(6) 0.0253(6) 0.0210(6) -0.0095(5) -0.0001(5) 0.0034(5)
C2 0.0416(8) 0.0244(6) 0.0239(6) -0.0063(5) -0.0032(5) 0.0057(5)
C3 0.0488(8) 0.0212(6) 0.0282(7) -0.0080(5) 0.0013(6) -0.0014(6)
C4 0.0384(7) 0.0289(7) 0.0329(7) -0.0139(6) -0.0008(6) -0.0047(6)
C5 0.0311(7) 0.0265(6) 0.0285(6) -0.0094(5) -0.0042(5) 0.0022(5)
C6 0.0275(6) 0.0215(6) 0.0227(6) -0.0086(5) 0.0010(5) 0.0017(5)
C7 0.0353(7) 0.0266(6) 0.0248(6) -0.0079(5) -0.0052(5) 0.0068(5)
C8 0.0398(8) 0.0386(8) 0.0330(7) -0.0133(6) -0.0121(6) 0.0024(6)
C9 0.0278(6) 0.0225(6) 0.0233(6) -0.0075(5) -0.0023(5) 0.0018(5)
C10 0.0275(6) 0.0232(6) 0.0295(6) -0.0074(5) -0.0030(5) 0.0011(5)
C11 0.0346(7) 0.0268(7) 0.0383(8) -0.0115(6) -0.0042(6) 0.0075(5)
C12 0.0251(7) 0.0408(8) 0.0392(8) -0.0123(6) -0.0011(6) 0.0078(6)
C13 0.0250(6) 0.0378(8) 0.0370(8) -0.0084(6) -0.0014(6) -0.0026(5)
C14 0.0267(6) 0.0240(6) 0.0324(7) -0.0062(5) -0.0037(5) -0.0017(5)
C15 0.0233(6) 0.0222(6) 0.0256(6) -0.0060(5) -0.0046(5) 0.0007(5)
C16 0.0334(7) 0.0208(6) 0.0349(7) -0.0118(5) -0.0031(5) 0.0029(5)
C17 0.0357(7) 0.0265(7) 0.0424(8) -0.0148(6) 0.0015(6) -0.0049(6)
C18 0.0236(6) 0.0186(6) 0.0222(6) -0.0052(5) -0.0048(5) -0.0010(4)
C19 0.0273(6) 0.0200(6) 0.0232(6) -0.0065(5) -0.0059(5) -0.0007(5)
C20 0.0268(6) 0.0297(7) 0.0238(6) -0.0071(5) -0.0043(5) -0.0044(5)
C21 0.0460(9) 0.0508(9) 0.0246(7) -0.0112(6) 0.0005(6) -0.0140(7)
C22 0.0321(7) 0.0432(8) 0.0243(6) -0.0060(6) -0.0068(5) -0.0113(6)
C23 0.0233(10) 0.076(2) 0.0292(15) -0.0176(10) -0.0082(10) 0.0151(10)
C24 0.0357(11) 0.093(2) 0.0333(11) -0.0185(12) -0.0125(9) 0.0177(13)
C23' 0.0233(10) 0.076(2) 0.0292(15) -0.0176(10) -0.0082(10) 0.0151(10)
C24' 0.0357(11) 0.093(2) 0.0333(11) -0.0185(12) -0.0125(9) 0.0177(13)
C25 0.0219(6) 0.0289(7) 0.0355(7) -0.0134(6) -0.0054(5) -0.0003(5)
C26 0.0290(7) 0.0313(7) 0.0490(9) -0.0199(6) -0.0085(6) 0.0023(5)
C27 0.0338(7) 0.0249(7) 0.0552(9) -0.0097(6) -0.0137(7) 0.0009(5)
C28 0.0376(8) 0.0305(7) 0.0388(8) -0.0024(6) -0.0128(6) -0.0047(6)
C29 0.0350(7) 0.0307(7) 0.0326(7) -0.0096(6) -0.0070(6) -0.0044(5)
C30 0.0226(6) 0.0261(6) 0.0324(7) -0.0103(5) -0.0048(5) -0.0027(5)
C31 0.0325(7) 0.0327(7) 0.0392(8) -0.0196(6) -0.0035(6) 0.0023(6)
C32 0.0549(10) 0.0440(9) 0.0354(9) -0.0169(7) -0.0050(7) 0.0051(7)
C33 0.0269(6) 0.0275(6) 0.0253(6) -0.0114(5) -0.0011(5) -0.0030(5)
C34 0.0306(6) 0.0293(7) 0.0226(6) -0.0074(5) -0.0017(5) -0.0054(5)
C35 0.0384(8) 0.0387(8) 0.0284(7) -0.0077(6) -0.0022(6) -0.0149(6)
C36 0.0311(7) 0.0534(9) 0.0346(8) -0.0114(7) -0.0039(6) -0.0154(6)
C37 0.0276(7) 0.0511(9) 0.0333(7) -0.0110(7) -0.0055(6) 0.0015(6)
C38 0.0294(7) 0.0325(7) 0.0280(7) -0.0078(5) -0.0022(5) 0.0000(5)
C39 0.0258(6) 0.0287(6) 0.0213(6) -0.0080(5) -0.0001(5) -0.0032(5)
C40 0.0382(7) 0.0243(6) 0.0282(7) -0.0073(5) -0.0021(6) -0.0083(5)
C41 0.0475(9) 0.0298(7) 0.0396(8) -0.0074(6) -0.0111(7) -0.0008(6)
C42 0.0269(6) 0.0217(6) 0.0216(6) -0.0067(5) -0.0014(5) -0.0019(5)
C43 0.0259(6) 0.0211(6) 0.0230(6) -0.0073(5) -0.0006(5) -0.0036(5)
C44 0.0279(6) 0.0292(7) 0.0247(6) -0.0098(5) -0.0019(5) 0.0022(5)
C45 0.0296(7) 0.0396(8) 0.0346(7) -0.0126(6) -0.0066(6) 0.0042(6)
C46 0.0286(6) 0.0248(6) 0.0224(6) -0.0078(5) -0.0002(5) 0.0001(5)
C47 0.0430(8) 0.0370(7) 0.0305(7) -0.0127(6) -0.0157(6) 0.0043(6)
C48 0.0407(8) 0.0484(9) 0.0366(8) -0.0168(7) -0.0104(6) -0.0073(7)
O1 0.0264(4) 0.0189(4) 0.0220(4) -0.0062(3) -0.0032(3) 0.0022(3)
O2 0.0567(6) 0.0220(5) 0.0219(5) -0.0074(4) -0.0068(4) 0.0055(4)
O3 0.0502(7) 0.0653(8) 0.0425(6) -0.0195(6) -0.0078(5) -0.0296(6)
O4 0.0319(6) 0.0508(7) 0.0528(7) 0.0101(5) -0.0214(5) -0.0017(5)
O5 0.0270(4) 0.0248(4) 0.0295(5) -0.0115(4) 0.0023(4) -0.0041(3)
O6 0.0285(5) 0.0267(5) 0.0297(5) -0.0124(4) 0.0033(4) -0.0071(4)
O7 0.0558(6) 0.0270(5) 0.0294(5) -0.0040(4) -0.0112(5) 0.0005(4)
O8 0.0359(5) 0.0276(5) 0.0263(5) -0.0098(4) -0.0101(4) 0.0007(4)

loop_
_atom_type_symbol
_atom_type_description
_atom_type_scat_dispersion_real
_atom_type_scat_dispersion_imag
_atom_type_scat_source
C C 0.0033 0.0016 'International Tables Vol C Tables 4.2.6.8 and 6.1.1.4'
H H 0.0000 0.0000 'International Tables Vol C Tables 4.2.6.8 and 6.1.1.4'
O O 0.0106 0.0060 'International Tables Vol C Tables 4.2.6.8 and 6.1.1.4'

loop_
_geom_angle_atom_site_label_1
_geom_angle_atom_site_label_2
_geom_angle_atom_site_label_3
_geom_angle
_geom_angle_site_symmetry_1
_geom_angle_site_symmetry_3
_geom_angle_publ_flag
C6 C1 C2 119.15(12) . . ?
C6 C1 C7 120.44(11) . . ?
C2 C1 C7 120.40(12) . . ?
C3 C2 C1 120.21(13) . . ?
C3 C2 H2A 119.9 . . ?
C1 C2 H2A 119.9 . . ?
C2 C3 C4 120.39(12) . . ?
C2 C3 H3A 119.8 . . ?
C4 C3 H3A 119.8 . . ?
C5 C4 C3 120.01(13) . . ?
C5 C4 H4A 120.0 . . ?
C3 C4 H4A 120.0 . . ?
C6 C5 C4 120.19(12) . . ?
C6 C5 H5A 119.9 . . ?
C4 C5 H5A 119.9 . . ?
C5 C6 C1 120.00(12) . . ?
C5 C6 C9 119.81(11) . . ?
C1 C6 C9 120.19(11) . . ?
C8 C7 C1 178.01(14) . . ?
C7 C8 H8 176.0(11) . . ?
O2 C9 O1 105.11(10) . . ?
O2 C9 C6 110.62(10) . . ?
O1 C9 C6 109.85(10) . . ?
O2 C9 H9A 110.4 . . ?
O1 C9 H9A 110.4 . . ?
C6 C9 H9A 110.4 . . ?
C11 C10 C15 119.25(12) . . ?
C11 C10 C16 120.54(12) . . ?
C15 C10 C16 120.21(11) . . ?
C12 C11 C10 120.70(12) . . ?
C12 C11 H11A 119.6 . . ?
C10 C11 H11A 119.6 . . ?
C11 C12 C13 119.99(12) . . ?
C11 C12 H12A 120.0 . . ?
C13 C12 H12A 120.0 . . ?
C12 C13 C14 119.95(13) . . ?
C12 C13 H13A 120.0 . . ?
C14 C13 H13A 120.0 . . ?
C15 C14 C13 120.70(12) . . ?
C15 C14 H14A 119.7 . . ?
C13 C14 H14A 119.7 . . ?
C14 C15 C10 119.38(12) . . ?
C14 C15 C18 120.47(11) . . ?
C10 C15 C18 120.12(11) . . ?
C17 C16 C10 177.70(15) . . ?
C16 C17 H17 177.7(11) . . ?
O1 C18 C15 108.95(9) . . ?
O1 C18 C19 103.03(9) . . ?
C15 C18 C19 117.03(10) . . ?
O1 C18 H18A 109.2 . . ?
C15 C18 H18A 109.2 . . ?
C19 C18 H18A 109.2 . . ?
O2 C19 C20 110.52(11) . . ?
O2 C19 C22 107.41(10) . . ?
C20 C19 C22 112.31(10) . . ?
O2 C19 C18 103.37(9) . . ?
C20 C19 C18 111.92(10) . . ?
C22 C19 C18 110.85(10) . . ?
C21 C20 C19 113.20(11) . . ?
C21 C20 H20A 108.9 . . ?
C19 C20 H20A 108.9 . . ?
C21 C20 H20B 108.9 . . ?
C19 C20 H20B 108.9 . . ?
H20A C20 H20B 107.8 . . ?
C20 C21 H21A 109.5 . . ?
C20 C21 H21B 109.5 . . ?
H21A C21 H21B 109.5 . . ?
C20 C21 H21C 109.5 . . ?
H21A C21 H21C 109.5 . . ?
H21B C21 H21C 109.5 . . ?
O3 C22 O4 125.97(14) . . ?
O3 C22 C19 124.81(14) . . ?
O4 C22 C19 109.20(11) . . ?
O4 C23 C24 104.52(19) . . ?
O4 C23 H23A 110.8 . . ?
C24 C23 H23A 110.8 . . ?
O4 C23 H23B 110.8 . . ?
C24 C23 H23B 110.8 . . ?
H23A C23 H23B 108.9 . . ?
C24' C23' O4 102.2(4) . . ?
C24' C23' H23C 111.3 . . ?
O4 C23' H23C 111.3 . . ?
C24' C23' H23D 111.3 . . ?
O4 C23' H23D 111.3 . . ?
H23C C23' H23D 109.2 . . ?
C23' C24' H24D 109.5 . . ?
C23' C24' H24E 109.5 . . ?
H24D C24' H24E 109.5 . . ?
C23' C24' H24F 109.5 . . ?
H24D C24' H24F 109.5 . . ?
H24E C24' H24F 109.5 . . ?
C26 C25 C30 119.30(13) . . ?
C26 C25 C31 119.26(12) . . ?
C30 C25 C31 121.44(12) . . ?
C27 C26 C25 120.42(13) . . ?
C27 C26 H26A 119.8 . . ?
C25 C26 H26A 119.8 . . ?
C26 C27 C28 120.06(13) . . ?
C26 C27 H27A 120.0 . . ?
C28 C27 H27A 120.0 . . ?
C29 C28 C27 120.09(14) . . ?
C29 C28 H28A 120.0 . . ?
C27 C28 H28A 120.0 . . ?
C28 C29 C30 120.48(13) . . ?
C28 C29 H29A 119.8 . . ?
C30 C29 H29A 119.8 . . ?
C29 C30 C25 119.62(12) . . ?
C29 C30 C33 121.48(12) . . ?
C25 C30 C33 118.87(12) . . ?
C32 C31 C25 177.95(16) . . ?
C31 C32 H32 178.4(12) . . ?
O5 C33 O6 105.58(9) . . ?
O5 C33 C30 109.51(10) . . ?
O6 C33 C30 112.24(10) . . ?
O5 C33 H33A 109.8 . . ?
O6 C33 H33A 109.8 . . ?
C30 C33 H33A 109.8 . . ?
C35 C34 C39 119.57(13) . . ?
C35 C34 C40 119.57(12) . . ?
C39 C34 C40 120.85(12) . . ?
C36 C35 C34 120.27(13) . . ?
C36 C35 H35A 119.9 . . ?
C34 C35 H35A 119.9 . . ?
C35 C36 C37 120.22(13) . . ?
C35 C36 H36A 119.9 . . ?
C37 C36 H36A 119.9 . . ?
C36 C37 C38 120.14(14) . . ?
C36 C37 H37A 119.9 . . ?
C38 C37 H37A 119.9 . . ?
C39 C38 C37 120.40(13) . . ?
C39 C38 H38A 119.8 . . ?
C37 C38 H38A 119.8 . . ?
C38 C39 C34 119.36(12) . . ?
C38 C39 C42 120.62(12) . . ?
C34 C39 C42 120.01(11) . . ?
C41 C40 C34 178.15(15) . . ?
C40 C41 H41 178.7(11) . . ?
O5 C42 C39 109.67(10) . . ?
O5 C42 C43 102.16(9) . . ?
C39 C42 C43 116.85(10) . . ?
O5 C42 H42A 109.3 . . ?
C39 C42 H42A 109.3 . . ?
C43 C42 H42A 109.3 . . ?
O6 C43 C44 110.09(10) . . ?
O6 C43 C46 107.61(10) . . ?
C44 C43 C46 110.68(10) . . ?
O6 C43 C42 102.63(9) . . ?
C44 C43 C42 115.34(10) . . ?
C46 C43 C42 109.96(10) . . ?
C45 C44 C43 115.22(11) . . ?
C45 C44 H44A 108.5 . . ?
C43 C44 H44A 108.5 . . ?
C45 C44 H44B 108.5 . . ?
C43 C44 H44B 108.5 . . ?
H44A C44 H44B 107.5 . . ?
C44 C45 H45A 109.5 . . ?
C44 C45 H45B 109.5 . . ?
H45A C45 H45B 109.5 . . ?
C44 C45 H45C 109.5 . . ?
H45A C45 H45C 109.5 . . ?
H45B C45 H45C 109.5 . . ?
O7 C46 O8 124.75(12) . . ?
O7 C46 C43 124.49(12) . . ?
O8 C46 C43 110.74(10) . . ?
O8 C47 C48 107.87(11) . . ?
O8 C47 H47A 110.1 . . ?
C48 C47 H47A 110.1 . . ?
O8 C47 H47B 110.1 . . ?
C48 C47 H47B 110.1 . . ?
H47A C47 H47B 108.4 . . ?
C47 C48 H48A 109.5 . . ?
C47 C48 H48B 109.5 . . ?
H48A C48 H48B 109.5 . . ?
C47 C48 H48C 109.5 . . ?
H48A C48 H48C 109.5 . . ?
H48B C48 H48C 109.5 . . ?
C9 O1 C18 104.55(9) . . ?
C9 O2 C19 107.73(9) . . ?
C22 O4 C23 120.88(17) . . ?
C22 O4 C23' 105.0(3) . . ?
C23 O4 C23' 26.33(19) . . ?
C33 O5 C42 104.67(9) . . ?
C33 O6 C43 109.02(9) . . ?
C46 O8 C47 116.24(10) . . ?

loop_
_geom_bond_atom_site_label_1
_geom_bond_atom_site_label_2
_geom_bond_distance
_geom_bond_site_symmetry_2
_geom_bond_publ_flag
C1 C6 1.4054(18) . ?
C1 C2 1.4014(18) . ?
C1 C7 1.4399(19) . ?
C2 C3 1.378(2) . ?
C2 H2A 0.9500 . ?
C3 C4 1.392(2) . ?
C3 H3A 0.9500 . ?
C4 C5 1.3856(19) . ?
C4 H4A 0.9500 . ?
C5 C6 1.3876(18) . ?
C5 H5A 0.9500 . ?
C6 C9 1.5011(17) . ?
C7 C8 1.188(2) . ?
C8 H8 0.942(18) . ?
C9 O2 1.4111(15) . ?
C9 O1 1.4178(15) . ?
C9 H9A 1.0000 . ?
C10 C11 1.4013(19) . ?
C10 C15 1.4046(18) . ?
C10 C16 1.4432(19) . ?
C11 C12 1.380(2) . ?
C11 H11A 0.9500 . ?
C12 C13 1.386(2) . ?
C12 H12A 0.9500 . ?
C13 C14 1.3913(19) . ?
C13 H13A 0.9500 . ?
C14 C15 1.3895(17) . ?
C14 H14A 0.9500 . ?
C15 C18 1.5078(17) . ?
C16 C17 1.189(2) . ?
C17 H17 0.934(17) . ?
C18 O1 1.4300(14) . ?
C18 C19 1.5756(17) . ?
C18 H18A 1.0000 . ?
C19 O2 1.4266(15) . ?
C19 C20 1.5244(17) . ?
C19 C22 1.5316(18) . ?
C20 C21 1.5213(19) . ?
C20 H20A 0.9900 . ?
C20 H20B 0.9900 . ?
C21 H21A 0.9800 . ?
C21 H21B 0.9800 . ?
C21 H21C 0.9800 . ?
C22 O3 1.1993(17) . ?
C22 O4 1.3322(19) . ?
C23 O4 1.473(3) . ?
C23 C24 1.507(4) . ?
C23 H23A 0.9900 . ?
C23 H23B 0.9900 . ?
C24 H24A 0.9800 . ?
C24 H24B 0.9800 . ?
C24 H24C 0.9800 . ?
C23' C24' 1.495(8) . ?
C23' O4 1.536(5) . ?
C23' H23C 0.9900 . ?
C23' H23D 0.9900 . ?
C24' H24D 0.9800 . ?
C24' H24E 0.9800 . ?
C24' H24F 0.9800 . ?
C25 C26 1.3981(19) . ?
C25 C30 1.4050(19) . ?
C25 C31 1.440(2) . ?
C26 C27 1.385(2) . ?
C26 H26A 0.9500 . ?
C27 C28 1.387(2) . ?
C27 H27A 0.9500 . ?
C28 C29 1.387(2) . ?
C28 H28A 0.9500 . ?
C29 C30 1.3894(19) . ?
C29 H29A 0.9500 . ?
C30 C33 1.5059(18) . ?
C31 C32 1.187(2) . ?
C32 H32 0.94(2) . ?
C33 O5 1.4133(15) . ?
C33 O6 1.4302(15) . ?
C33 H33A 1.0000 . ?
C34 C35 1.4006(19) . ?
C34 C39 1.4062(18) . ?
C34 C40 1.4388(19) . ?
C35 C36 1.382(2) . ?
C35 H35A 0.9500 . ?
C36 C37 1.385(2) . ?
C36 H36A 0.9500 . ?
C37 C38 1.392(2) . ?
C37 H37A 0.9500 . ?
C38 C39 1.3911(19) . ?
C38 H38A 0.9500 . ?
C39 C42 1.5047(17) . ?
C40 C41 1.188(2) . ?
C41 H41 0.947(19) . ?
C42 O5 1.4281(15) . ?
C42 C43 1.5678(17) . ?
C42 H42A 1.0000 . ?
C43 O6 1.4325(15) . ?
C43 C44 1.5287(17) . ?
C43 C46 1.5381(18) . ?
C44 C45 1.5248(19) . ?
C44 H44A 0.9900 . ?
C44 H44B 0.9900 . ?
C45 H45A 0.9800 . ?
C45 H45B 0.9800 . ?
C45 H45C 0.9800 . ?
C46 O7 1.1991(16) . ?
C46 O8 1.3374(16) . ?
C47 O8 1.4594(16) . ?
C47 C48 1.499(2) . ?
C47 H47A 0.9900 . ?
C47 H47B 0.9900 . ?
C48 H48A 0.9800 . ?
C48 H48B 0.9800 . ?
C48 H48C 0.9800 . ?

loop_
_geom_torsion_atom_site_label_1
_geom_torsion_atom_site_label_2
_geom_torsion_atom_site_label_3
_geom_torsion_atom_site_label_4
_geom_torsion
_geom_torsion_site_symmetry_1
_geom_torsion_site_symmetry_2
_geom_torsion_site_symmetry_3
_geom_torsion_site_symmetry_4
_geom_torsion_publ_flag
C6 C1 C2 C3 -0.69(19) . . . . ?
C7 C1 C2 C3 179.52(12) . . . . ?
C1 C2 C3 C4 1.8(2) . . . . ?
C2 C3 C4 C5 -1.2(2) . . . . ?
C3 C4 C5 C6 -0.5(2) . . . . ?
C4 C5 C6 C1 1.57(19) . . . . ?
C4 C5 C6 C9 -178.26(11) . . . . ?
C2 C1 C6 C5 -0.99(18) . . . . ?
C7 C1 C6 C5 178.79(12) . . . . ?
C2 C1 C6 C9 178.84(11) . . . . ?
C7 C1 C6 C9 -1.37(18) . . . . ?
C6 C1 C7 C8 -22(4) . . . . ?
C2 C1 C7 C8 158(4) . . . . ?
C5 C6 C9 O2 32.37(16) . . . . ?
C1 C6 C9 O2 -147.46(11) . . . . ?
C5 C6 C9 O1 -83.22(14) . . . . ?
C1 C6 C9 O1 96.95(13) . . . . ?
C15 C10 C11 C12 -0.8(2) . . . . ?
C16 C10 C11 C12 179.28(13) . . . . ?
C10 C11 C12 C13 -0.5(2) . . . . ?
C11 C12 C13 C14 1.4(2) . . . . ?
C12 C13 C14 C15 -0.9(2) . . . . ?
C13 C14 C15 C10 -0.5(2) . . . . ?
C13 C14 C15 C18 177.86(12) . . . . ?
C11 C10 C15 C14 1.34(19) . . . . ?
C16 C10 C15 C14 -178.77(12) . . . . ?
C11 C10 C15 C18 -177.03(12) . . . . ?
C16 C10 C15 C18 2.86(18) . . . . ?
C11 C10 C16 C17 -142(4) . . . . ?
C15 C10 C16 C17 39(4) . . . . ?
C14 C15 C18 O1 32.80(15) . . . . ?
C10 C15 C18 O1 -148.85(11) . . . . ?
C14 C15 C18 C19 -83.48(14) . . . . ?
C10 C15 C18 C19 94.88(14) . . . . ?
O1 C18 C19 O2 11.75(11) . . . . ?
C15 C18 C19 O2 131.24(11) . . . . ?
O1 C18 C19 C20 130.70(10) . . . . ?
C15 C18 C19 C20 -109.82(12) . . . . ?
O1 C18 C19 C22 -103.06(11) . . . . ?
C15 C18 C19 C22 16.42(14) . . . . ?
O2 C19 C20 C21 -61.98(14) . . . . ?
C22 C19 C20 C21 57.96(15) . . . . ?
C18 C19 C20 C21 -176.61(11) . . . . ?
O2 C19 C22 O3 -15.35(18) . . . . ?
C20 C19 C22 O3 -137.07(14) . . . . ?
C18 C19 C22 O3 96.91(16) . . . . ?
O2 C19 C22 O4 166.49(11) . . . . ?
C20 C19 C22 O4 44.77(15) . . . . ?
C18 C19 C22 O4 -81.25(13) . . . . ?
C30 C25 C26 C27 -1.64(19) . . . . ?
C31 C25 C26 C27 178.73(13) . . . . ?
C25 C26 C27 C28 0.3(2) . . . . ?
C26 C27 C28 C29 1.2(2) . . . . ?
C27 C28 C29 C30 -1.4(2) . . . . ?
C28 C29 C30 C25 0.1(2) . . . . ?
C28 C29 C30 C33 178.07(12) . . . . ?
C26 C25 C30 C29 1.44(19) . . . . ?
C31 C25 C30 C29 -178.93(12) . . . . ?
C26 C25 C30 C33 -176.63(11) . . . . ?
C31 C25 C30 C33 3.00(18) . . . . ?
C26 C25 C31 C32 22(5) . . . . ?
C30 C25 C31 C32 -158(5) . . . . ?
C29 C30 C33 O5 -99.38(13) . . . . ?
C25 C30 C33 O5 78.65(14) . . . . ?
C29 C30 C33 O6 17.53(17) . . . . ?
C25 C30 C33 O6 -164.44(11) . . . . ?
C39 C34 C35 C36 -1.5(2) . . . . ?
C40 C34 C35 C36 177.60(13) . . . . ?
C34 C35 C36 C37 -0.1(2) . . . . ?
C35 C36 C37 C38 1.2(2) . . . . ?
C36 C37 C38 C39 -0.7(2) . . . . ?
C37 C38 C39 C34 -0.9(2) . . . . ?
C37 C38 C39 C42 178.35(12) . . . . ?
C35 C34 C39 C38 2.01(19) . . . . ?
C40 C34 C39 C38 -177.08(12) . . . . ?
C35 C34 C39 C42 -177.26(12) . . . . ?
C40 C34 C39 C42 3.64(18) . . . . ?
C35 C34 C40 C41 -80(5) . . . . ?
C39 C34 C40 C41 99(5) . . . . ?
C38 C39 C42 O5 29.33(16) . . . . ?
C34 C39 C42 O5 -151.40(11) . . . . ?
C38 C39 C42 C43 -86.24(15) . . . . ?
C34 C39 C42 C43 93.03(14) . . . . ?
O5 C42 C43 O6 25.07(11) . . . . ?
C39 C42 C43 O6 144.74(10) . . . . ?
O5 C42 C43 C44 144.78(10) . . . . ?
C39 C42 C43 C44 -95.55(13) . . . . ?
O5 C42 C43 C46 -89.22(11) . . . . ?
C39 C42 C43 C46 30.45(14) . . . . ?
O6 C43 C44 C45 53.13(14) . . . . ?
C46 C43 C44 C45 171.98(11) . . . . ?
C42 C43 C44 C45 -62.39(15) . . . . ?
O6 C43 C46 O7 -15.73(17) . . . . ?
C44 C43 C46 O7 -136.07(13) . . . . ?
C42 C43 C46 O7 95.33(14) . . . . ?
O6 C43 C46 O8 166.15(10) . . . . ?
C44 C43 C46 O8 45.81(14) . . . . ?
C42 C43 C46 O8 -82.79(12) . . . . ?
O2 C9 O1 C18 41.72(11) . . . . ?
C6 C9 O1 C18 160.76(10) . . . . ?
C15 C18 O1 C9 -156.94(10) . . . . ?
C19 C18 O1 C9 -32.01(11) . . . . ?
O1 C9 O2 C19 -34.02(12) . . . . ?
C6 C9 O2 C19 -152.54(10) . . . . ?
C20 C19 O2 C9 -106.83(11) . . . . ?
C22 C19 O2 C9 130.34(11) . . . . ?
C18 C19 O2 C9 13.08(12) . . . . ?
O3 C22 O4 C23 -7.7(3) . . . . ?
C19 C22 O4 C23 170.48(16) . . . . ?
O3 C22 O4 C23' 15.2(3) . . . . ?
C19 C22 O4 C23' -166.6(2) . . . . ?
C24 C23 O4 C22 88.9(3) . . . . ?
C24 C23 O4 C23' 30.9(6) . . . . ?
C24' C23' O4 C22 165.0(3) . . . . ?
C24' C23' O4 C23 -63.8(6) . . . . ?
O6 C33 O5 C42 38.59(12) . . . . ?
C30 C33 O5 C42 159.63(10) . . . . ?
C39 C42 O5 C33 -163.43(10) . . . . ?
C43 C42 O5 C33 -38.84(11) . . . . ?
O5 C33 O6 C43 -21.59(12) . . . . ?
C30 C33 O6 C43 -140.83(10) . . . . ?
C44 C43 O6 C33 -125.76(11) . . . . ?
C46 C43 O6 C33 113.53(11) . . . . ?
C42 C43 O6 C33 -2.46(12) . . . . ?
O7 C46 O8 C47 -4.53(19) . . . . ?
C43 C46 O8 C47 173.58(10) . . . . ?
C48 C47 O8 C46 -164.38(12) . . . . ?
